data_4117854
loop_
_publ_author_name
'Christine A. Caputo'
'Jing-Dong Guo'
'Shigeru Nagase'
'James C. Fettinger'
'Philip P. Power'

_publ_section_title
;
 Reversible and Irreversible Higher-Order Cycloaddition Reactions of
 Polyolefins with a Multiple-Bonded Heavier Group 13 Alkene Analogue:
 Contrasting the Behavior of Systems with \p-\p, \p-\p*, and \p-n+
 Frontier Molecular Orbital Symmetry
;
_journal_name_full 'Journal of the American Chemical Society'
_journal_page_first 7155
_journal_page_last 7164
_journal_paper_doi 10.1021/ja301247h
_journal_volume 134
_journal_year 2012
_chemical_absolute_configuration ad
_chemical_formula_moiety 'C67 H82 Ga2, C4 H10 O'
_chemical_formula_sum 'C71 H92 Ga2 O'
_chemical_formula_weight 1100.89
_chemical_name_common Ar'Ga(C7H8)GaAr'
_chemical_name_systematic
; 
 ? 
;
_space_group_IT_number 19
_symmetry_cell_setting orthorhombic
_symmetry_space_group_name_Hall 'P 2ac 2ab'
_symmetry_space_group_name_H-M 'P 21 21 21'
_atom_sites_solution_hydrogens geom
_atom_sites_solution_primary direct
_atom_sites_solution_secondary difmap
_audit_creation_method SHELXL-97
_cell_angle_alpha 90.00
_cell_angle_beta 90.00
_cell_angle_gamma 90.00
_cell_formula_units_Z 4
_cell_length_a 12.361(3)
_cell_length_b 20.068(4)
_cell_length_c 24.351(5)
_cell_measurement_reflns_used 9692
_cell_measurement_temperature 90(2)
_cell_measurement_theta_max 28.27
_cell_measurement_theta_min 2.56
_cell_volume 6041(2)
_computing_cell_refinement 'SAINT (7.68A) (Bruker, 2009)'
_computing_data_collection 'Apex2 (2010-11.3) (Bruker, 2010)'
_computing_data_reduction 'SAINT (7.68A) (Bruker, 2009)'
_computing_molecular_graphics 'Bruker SHELXTL'
_computing_publication_material 'Bruker SHELXTL'
_computing_structure_refinement 'SHELXL-97 (Sheldrick, 2008)'
_computing_structure_solution 'SHELXS-97 (Sheldrick, 2008)'
_diffrn_ambient_temperature 90(2)
_diffrn_measured_fraction_theta_full 0.999
_diffrn_measured_fraction_theta_max 0.999
_diffrn_measurement_device_type 'Bruker APEX-II CCD'
_diffrn_measurement_method '\f and \w scans'
_diffrn_radiation_monochromator graphite
_diffrn_radiation_source 'fine-focus sealed tube'
_diffrn_radiation_type MoK\a
_diffrn_radiation_wavelength 0.71073
_diffrn_reflns_av_R_equivalents 0.0166
_diffrn_reflns_av_sigmaI/netI 0.0123
_diffrn_reflns_limit_h_max 16
_diffrn_reflns_limit_h_min -16
_diffrn_reflns_limit_k_max 26
_diffrn_reflns_limit_k_min -26
_diffrn_reflns_limit_l_max 31
_diffrn_reflns_limit_l_min -31
_diffrn_reflns_number 68292
_diffrn_reflns_theta_full 27.50
_diffrn_reflns_theta_max 27.50
_diffrn_reflns_theta_min 2.35
_exptl_absorpt_coefficient_mu 0.934
_exptl_absorpt_correction_T_max 0.8803
_exptl_absorpt_correction_T_min 0.7933
_exptl_absorpt_correction_type multi-scan
_exptl_absorpt_process_details 'SADABS 2008/1 (Sheldrick, 2008)'
_exptl_crystal_colour Red
_exptl_crystal_density_diffrn 1.211
_exptl_crystal_description Block
_exptl_crystal_F_000 2352
_exptl_crystal_size_max 0.26
_exptl_crystal_size_mid 0.24
_exptl_crystal_size_min 0.14
_refine_diff_density_max 0.762
_refine_diff_density_min -0.828
_refine_diff_density_rms 0.043
_refine_ls_abs_structure_details 'Flack H D (1983), Acta Cryst. A39, 876-881'
_refine_ls_abs_structure_Flack -0.007(4)
_refine_ls_extinction_method none
_refine_ls_goodness_of_fit_ref 1.039
_refine_ls_hydrogen_treatment mixed
_refine_ls_matrix_type full
_refine_ls_number_parameters 717
_refine_ls_number_reflns 13855
_refine_ls_number_restraints 8
_refine_ls_restrained_S_all 1.039
_refine_ls_R_factor_all 0.0257
_refine_ls_R_factor_gt 0.0245
_refine_ls_shift/su_max 0.002
_refine_ls_shift/su_mean 0.000
_refine_ls_structure_factor_coef Fsqd
_refine_ls_weighting_details 'calc w=1/[\s^2^(Fo^2^)+(0.0235P)^2^+3.4251P] where P=(Fo^2^+2Fc^2^)/3'
_refine_ls_weighting_scheme calc
_refine_ls_wR_factor_gt 0.0581
_refine_ls_wR_factor_ref 0.0588
_reflns_number_gt 13449
_reflns_number_total 13855
_reflns_threshold_expression >2sigma(I)
_cod_data_source_file ja301247h_si_001.cif
_cod_data_source_block cc31ff
_cod_database_code 4117854

loop_
_symmetry_equiv_pos_as_xyz
'x, y, z'
'x+1/2, -y+1/2, -z'
'-x, y+1/2, -z+1/2'
'-x+1/2, -y, z+1/2'

loop_
_atom_site_label
_atom_site_type_symbol
_atom_site_fract_x
_atom_site_fract_y
_atom_site_fract_z
_atom_site_U_iso_or_equiv
_atom_site_adp_type
_atom_site_occupancy
_atom_site_symmetry_multiplicity
_atom_site_calc_flag
_atom_site_refinement_flags
Ga1 Ga 0.012866(14) 0.971315(9) 0.856731(7) 0.01703(4) Uani 1 1 d .
C1 C 0.04719(12) 1.04579(7) 0.80597(6) 0.0135(3) Uani 1 1 d .
Ga2 Ga 0.078032(16) 0.931909(9) 0.946913(7) 0.02070(4) Uani 1 1 d .
C2 C 0.11143(11) 1.02834(8) 0.76006(6) 0.0140(3) Uani 1 1 d .
C3 C 0.15994(13) 1.07736(8) 0.72763(7) 0.0186(3) Uani 1 1 d .
H3 H 0.2053 1.0648 0.6979 0.022 Uiso 1 1 calc R
C4 C 0.14211(14) 1.14459(8) 0.73873(7) 0.0198(3) Uani 1 1 d .
H4 H 0.1775 1.1780 0.7177 0.024 Uiso 1 1 calc R
C5 C 0.07206(14) 1.16228(8) 0.78092(6) 0.0185(3) Uani 1 1 d .
H5 H 0.0563 1.2080 0.7870 0.022 Uiso 1 1 calc R
C6 C 0.02414(13) 1.11394(7) 0.81466(6) 0.0148(3) Uani 1 1 d .
C7 C 0.11870(12) 0.95742(7) 0.73985(6) 0.0145(3) Uani 1 1 d .
C8 C 0.04333(12) 0.93684(8) 0.69950(6) 0.0165(3) Uani 1 1 d .
C9 C 0.05450(14) 0.87311(8) 0.67687(7) 0.0204(3) Uani 1 1 d .
H9 H 0.0051 0.8588 0.6494 0.024 Uiso 1 1 calc R
C10 C 0.13604(15) 0.83041(8) 0.69367(7) 0.0211(3) Uani 1 1 d .
H10 H 0.1425 0.7874 0.6776 0.025 Uiso 1 1 calc R
C11 C 0.20815(14) 0.85058(8) 0.73396(7) 0.0199(3) Uani 1 1 d .
H11 H 0.2632 0.8209 0.7458 0.024 Uiso 1 1 calc R
C12 C 0.20098(13) 0.91392(8) 0.75731(6) 0.0160(3) Uani 1 1 d .
C13 C -0.04852(13) 0.98134(9) 0.67986(7) 0.0209(3) Uani 1 1 d .
H13 H -0.0451 1.0237 0.7014 0.025 Uiso 1 1 calc R
C14 C -0.15936(14) 0.94977(10) 0.69028(8) 0.0281(4) Uani 1 1 d .
H14A H -0.1636 0.9069 0.6712 0.042 Uiso 1 1 calc R
H14B H -0.2162 0.9794 0.6765 0.042 Uiso 1 1 calc R
H14C H -0.1692 0.9428 0.7298 0.042 Uiso 1 1 calc R
C15 C -0.03630(16) 0.99919(11) 0.61910(8) 0.0320(4) Uani 1 1 d .
H15A H 0.0354 1.0185 0.6128 0.048 Uiso 1 1 calc R
H15B H -0.0920 1.0316 0.6088 0.048 Uiso 1 1 calc R
H15C H -0.0444 0.9589 0.5968 0.048 Uiso 1 1 calc R
C16 C 0.28460(13) 0.93621(8) 0.79943(6) 0.0185(3) Uani 1 1 d .
H16 H 0.2520 0.9734 0.8212 0.022 Uiso 1 1 calc R
C17 C 0.38531(14) 0.96379(9) 0.77042(8) 0.0253(4) Uani 1 1 d .
H17A H 0.4180 0.9287 0.7479 0.038 Uiso 1 1 calc R
H17B H 0.4377 0.9790 0.7979 0.038 Uiso 1 1 calc R
H17C H 0.3645 1.0013 0.7469 0.038 Uiso 1 1 calc R
C18 C 0.31558(16) 0.88091(10) 0.83988(8) 0.0280(4) Uani 1 1 d .
H18A H 0.2499 0.8616 0.8558 0.042 Uiso 1 1 calc R
H18B H 0.3606 0.8996 0.8692 0.042 Uiso 1 1 calc R
H18C H 0.3561 0.8462 0.8205 0.042 Uiso 1 1 calc R
C19 C -0.06099(12) 1.13995(7) 0.85341(6) 0.0151(3) Uani 1 1 d .
C20 C -0.17103(13) 1.13588(8) 0.83724(6) 0.0162(3) Uani 1 1 d .
C21 C -0.24879(13) 1.17233(8) 0.86630(7) 0.0189(3) Uani 1 1 d .
H21 H -0.3224 1.1704 0.8552 0.023 Uiso 1 1 calc R
C22 C -0.21979(14) 1.21126(8) 0.91102(7) 0.0201(3) Uani 1 1 d .
H22 H -0.2729 1.2368 0.9298 0.024 Uiso 1 1 calc R
C23 C -0.11271(14) 1.21273(8) 0.92814(7) 0.0198(3) Uani 1 1 d .
H23 H -0.0937 1.2383 0.9595 0.024 Uiso 1 1 calc R
C24 C -0.03246(13) 1.17751(8) 0.90039(6) 0.0167(3) Uani 1 1 d .
C25 C -0.20707(14) 1.09664(8) 0.78694(7) 0.0186(3) Uani 1 1 d .
H25 H -0.1503 1.0624 0.7793 0.022 Uiso 1 1 calc R
C26 C -0.31417(15) 1.05964(9) 0.79569(8) 0.0261(4) Uani 1 1 d .
H26A H -0.3090 1.0319 0.8287 0.039 Uiso 1 1 calc R
H26B H -0.3292 1.0314 0.7638 0.039 Uiso 1 1 calc R
H26C H -0.3728 1.0920 0.8002 0.039 Uiso 1 1 calc R
C27 C -0.21376(18) 1.14220(11) 0.73651(8) 0.0337(4) Uani 1 1 d .
H27A H -0.2688 1.1765 0.7427 0.051 Uiso 1 1 calc R
H27B H -0.2333 1.1157 0.7042 0.051 Uiso 1 1 calc R
H27C H -0.1434 1.1635 0.7304 0.051 Uiso 1 1 calc R
C28 C 0.08362(14) 1.18231(8) 0.92078(7) 0.0189(3) Uani 1 1 d .
H28 H 0.1273 1.1480 0.9009 0.023 Uiso 1 1 calc R
C29 C 0.09244(15) 1.16810(9) 0.98256(7) 0.0240(3) Uani 1 1 d .
H29A H 0.0478 1.2000 1.0029 0.036 Uiso 1 1 calc R
H29B H 0.1680 1.1725 0.9942 0.036 Uiso 1 1 calc R
H29C H 0.0671 1.1227 0.9901 0.036 Uiso 1 1 calc R
C30 C 0.13268(16) 1.25107(9) 0.90818(8) 0.0275(4) Uani 1 1 d .
H30A H 0.1322 1.2586 0.8684 0.041 Uiso 1 1 calc R
H30B H 0.2073 1.2527 0.9217 0.041 Uiso 1 1 calc R
H30C H 0.0898 1.2857 0.9264 0.041 Uiso 1 1 calc R
C31 C 0.13033(13) 0.97082(8) 1.01693(6) 0.0152(3) Uani 1 1 d .
C32 C 0.23746(13) 0.99462(8) 1.02203(6) 0.0160(3) Uani 1 1 d .
C33 C 0.26517(13) 1.03481(8) 1.06689(7) 0.0194(3) Uani 1 1 d .
H33 H 0.3365 1.0521 1.0695 0.023 Uiso 1 1 calc R
C34 C 0.19047(14) 1.04991(8) 1.10765(7) 0.0213(3) Uani 1 1 d .
H34 H 0.2096 1.0789 1.1369 0.026 Uiso 1 1 calc R
C35 C 0.08765(14) 1.02227(8) 1.10519(6) 0.0202(3) Uani 1 1 d .
H35 H 0.0375 1.0304 1.1340 0.024 Uiso 1 1 calc R
C36 C 0.05737(13) 0.98252(7) 1.06051(6) 0.0170(3) Uani 1 1 d .
C37 C 0.32999(12) 0.97213(8) 0.98607(6) 0.0175(3) Uani 1 1 d .
C38 C 0.37041(15) 0.90639(8) 0.99287(7) 0.0208(3) Uani 1 1 d .
C39 C 0.47009(15) 0.88985(9) 0.96934(7) 0.0251(4) Uani 1 1 d .
H39 H 0.4988 0.8464 0.9748 0.030 Uiso 1 1 calc R
C40 C 0.52765(14) 0.93522(10) 0.93841(7) 0.0270(4) Uani 1 1 d .
H40 H 0.5960 0.9233 0.9235 0.032 Uiso 1 1 calc R
C41 C 0.48573(15) 0.99808(9) 0.92909(7) 0.0244(3) Uani 1 1 d .
H41 H 0.5242 1.0285 0.9064 0.029 Uiso 1 1 calc R
C42 C 0.38738(13) 1.01754(8) 0.95255(7) 0.0194(3) Uani 1 1 d .
C43 C 0.31198(17) 0.85351(9) 1.02662(7) 0.0249(4) Uani 1 1 d .
H43 H 0.2359 0.8690 1.0323 0.030 Uiso 1 1 calc R
C44 C 0.30742(16) 0.78686(9) 0.99658(8) 0.0279(4) Uani 1 1 d .
H44A H 0.2767 0.7934 0.9599 0.042 Uiso 1 1 calc R
H44B H 0.2620 0.7557 1.0173 0.042 Uiso 1 1 calc R
H44C H 0.3806 0.7686 0.9933 0.042 Uiso 1 1 calc R
C45 C 0.3636(3) 0.84487(13) 1.08321(9) 0.0519(7) Uani 1 1 d .
H45A H 0.4406 0.8344 1.0789 0.078 Uiso 1 1 calc R
H45B H 0.3276 0.8084 1.1028 0.078 Uiso 1 1 calc R
H45C H 0.3557 0.8862 1.1042 0.078 Uiso 1 1 calc R
C46 C 0.34675(14) 1.08795(8) 0.94167(7) 0.0218(3) Uani 1 1 d .
H46 H 0.2724 1.0918 0.9575 0.026 Uiso 1 1 calc R
C47 C 0.4190(2) 1.14001(10) 0.97002(9) 0.0359(4) Uani 1 1 d .
H47A H 0.4193 1.1320 1.0097 0.054 Uiso 1 1 calc R
H47B H 0.3909 1.1848 0.9626 0.054 Uiso 1 1 calc R
H47C H 0.4930 1.1364 0.9558 0.054 Uiso 1 1 calc R
C48 C 0.33933(16) 1.10319(9) 0.88006(8) 0.0266(4) Uani 1 1 d .
H48A H 0.4114 1.0999 0.8635 0.040 Uiso 1 1 calc R
H48B H 0.3110 1.1484 0.8748 0.040 Uiso 1 1 calc R
H48C H 0.2908 1.0710 0.8624 0.040 Uiso 1 1 calc R
C49 C -0.04934(13) 0.94626(8) 1.06342(6) 0.0167(3) Uani 1 1 d .
C50 C -0.05286(14) 0.88464(8) 1.09193(7) 0.0195(3) Uani 1 1 d .
C51 C -0.15039(15) 0.85012(8) 1.09453(7) 0.0222(3) Uani 1 1 d .
H51 H -0.1536 0.8090 1.1138 0.027 Uiso 1 1 calc R
C52 C -0.24260(15) 0.87446(9) 1.06956(7) 0.0223(3) Uani 1 1 d .
H52 H -0.3080 0.8497 1.0711 0.027 Uiso 1 1 calc R
C53 C -0.23962(14) 0.93499(9) 1.04223(6) 0.0203(3) Uani 1 1 d .
H53 H -0.3034 0.9515 1.0252 0.024 Uiso 1 1 calc R
C54 C -0.14377(13) 0.97207(8) 1.03936(6) 0.0180(3) Uani 1 1 d .
C55 C 0.04636(15) 0.85661(9) 1.12092(7) 0.0231(4) Uani 1 1 d .
H55 H 0.1105 0.8836 1.1094 0.028 Uiso 1 1 calc R
C56 C 0.03380(17) 0.86347(11) 1.18358(7) 0.0322(4) Uani 1 1 d .
H56A H 0.0162 0.9098 1.1928 0.048 Uiso 1 1 calc R
H56B H 0.1017 0.8508 1.2016 0.048 Uiso 1 1 calc R
H56C H -0.0245 0.8342 1.1963 0.048 Uiso 1 1 calc R
C57 C 0.06790(18) 0.78369(9) 1.10507(8) 0.0321(4) Uani 1 1 d .
H57A H 0.0084 0.7557 1.1183 0.048 Uiso 1 1 calc R
H57B H 0.1359 0.7689 1.1217 0.048 Uiso 1 1 calc R
H57C H 0.0731 0.7800 1.0650 0.048 Uiso 1 1 calc R
C58 C -0.14456(13) 1.04046(8) 1.01257(7) 0.0190(3) Uani 1 1 d .
H58 H -0.0704 1.0491 0.9978 0.023 Uiso 1 1 calc R
C59 C -0.16922(17) 1.09407(9) 1.05507(8) 0.0291(4) Uani 1 1 d .
H59A H -0.2423 1.0873 1.0697 0.044 Uiso 1 1 calc R
H59B H -0.1647 1.1381 1.0378 0.044 Uiso 1 1 calc R
H59C H -0.1166 1.0913 1.0851 0.044 Uiso 1 1 calc R
C60 C -0.2240(2) 1.04625(10) 0.96497(9) 0.0365(5) Uani 1 1 d .
H60A H -0.2115 1.0098 0.9389 0.055 Uiso 1 1 calc R
H60B H -0.2135 1.0890 0.9463 0.055 Uiso 1 1 calc R
H60C H -0.2982 1.0436 0.9790 0.055 Uiso 1 1 calc R
C61 C -0.09710(13) 0.89790(8) 0.84627(7) 0.0201(3) Uani 1 1 d D
H61 H -0.1576(13) 0.9160(10) 0.8262(8) 0.027(6) Uiso 1 1 d D
C62 C -0.05797(17) 0.83883(12) 0.81366(8) 0.0322(4) Uani 1 1 d D
H62A H -0.047(2) 0.8518(13) 0.7758(5) 0.050(8) Uiso 1 1 d D
H62B H -0.121(2) 0.8095(16) 0.8151(16) 0.104(13) Uiso 1 1 d D
C63 C 0.02789(18) 0.79616(9) 0.83358(10) 0.0365(5) Uani 1 1 d D
H63 H 0.0595(18) 0.7716(11) 0.8043(7) 0.039(7) Uiso 1 1 d D
C64 C 0.06844(18) 0.79053(13) 0.88560(10) 0.0450(6) Uani 1 1 d D
H64 H 0.1264(17) 0.7599(12) 0.8899(12) 0.064(9) Uiso 1 1 d D
C65 C 0.0344(2) 0.82543(19) 0.93624(10) 0.0681(10) Uani 1 1 d D
H65 H 0.054(2) 0.7997(13) 0.9681(8) 0.066(9) Uiso 1 1 d D
C66 C -0.0665(3) 0.85591(10) 0.94259(9) 0.0528(8) Uani 1 1 d D
H66 H -0.090(2) 0.8538(12) 0.9802(5) 0.046(7) Uiso 1 1 d D
C67 C -0.13006(16) 0.88247(12) 0.90390(8) 0.0355(5) Uani 1 1 d D
H67 H -0.1972(13) 0.9032(12) 0.9141(10) 0.044(7) Uiso 1 1 d D
C71 C 0.62820(16) 0.85898(10) 0.80595(9) 0.0330(4) Uani 1 1 d .
H71A H 0.6294 0.9054 0.7934 0.049 Uiso 1 1 calc R
H71B H 0.6857 0.8521 0.8331 0.049 Uiso 1 1 calc R
H71C H 0.5579 0.8493 0.8227 0.049 Uiso 1 1 calc R
C72 C 0.64605(16) 0.81324(10) 0.75783(9) 0.0317(4) Uani 1 1 d .
H72A H 0.7158 0.8238 0.7398 0.038 Uiso 1 1 calc R
H72B H 0.6485 0.7664 0.7705 0.038 Uiso 1 1 calc R
O73 O 0.55940(11) 0.82197(7) 0.72000(6) 0.0307(3) Uani 1 1 d .
C74 C 0.5667(2) 0.77787(11) 0.67483(9) 0.0378(5) Uani 1 1 d .
H74A H 0.5657 0.7312 0.6880 0.045 Uiso 1 1 calc R
H74B H 0.6354 0.7855 0.6549 0.045 Uiso 1 1 calc R
C75 C 0.47269(18) 0.78980(10) 0.63718(9) 0.0351(4) Uani 1 1 d .
H75A H 0.4050 0.7853 0.6578 0.053 Uiso 1 1 calc R
H75B H 0.4740 0.7571 0.6073 0.053 Uiso 1 1 calc R
H75C H 0.4776 0.8348 0.6218 0.053 Uiso 1 1 calc R

loop_
_atom_site_aniso_label
_atom_site_aniso_U_11
_atom_site_aniso_U_22
_atom_site_aniso_U_33
_atom_site_aniso_U_23
_atom_site_aniso_U_13
_atom_site_aniso_U_12
Ga1 0.02052(8) 0.01710(8) 0.01346(7) 0.00327(6) -0.00267(6) -0.00621(7)
C1 0.0154(7) 0.0125(7) 0.0126(7) -0.0004(5) -0.0012(5) -0.0017(5)
Ga2 0.02828(10) 0.01723(8) 0.01657(8) 0.00460(7) -0.00863(7) -0.00895(7)
C2 0.0148(6) 0.0140(7) 0.0132(6) -0.0002(6) -0.0023(5) -0.0002(6)
C3 0.0210(8) 0.0190(8) 0.0160(7) -0.0007(6) 0.0035(6) 0.0010(6)
C4 0.0245(8) 0.0166(7) 0.0182(8) 0.0025(6) 0.0037(6) -0.0038(6)
C5 0.0243(8) 0.0128(7) 0.0183(7) 0.0002(6) 0.0012(6) 0.0005(6)
C6 0.0165(7) 0.0145(7) 0.0135(7) -0.0013(5) -0.0023(6) -0.0003(6)
C7 0.0162(7) 0.0149(7) 0.0125(7) -0.0005(5) 0.0021(5) -0.0008(6)
C8 0.0163(7) 0.0182(7) 0.0151(7) -0.0011(6) 0.0002(5) 0.0009(6)
C9 0.0237(8) 0.0216(8) 0.0160(7) -0.0046(6) -0.0010(6) -0.0028(6)
C10 0.0277(9) 0.0167(7) 0.0188(8) -0.0051(6) 0.0041(7) 0.0009(7)
C11 0.0227(8) 0.0174(8) 0.0195(8) -0.0002(6) 0.0027(6) 0.0039(6)
C12 0.0173(7) 0.0167(7) 0.0140(7) -0.0004(6) 0.0021(6) 0.0000(6)
C13 0.0203(8) 0.0235(8) 0.0191(8) -0.0031(6) -0.0036(6) 0.0043(6)
C14 0.0203(8) 0.0383(10) 0.0258(9) -0.0016(7) -0.0011(7) 0.0031(7)
C15 0.0285(10) 0.0437(11) 0.0239(9) 0.0088(8) 0.0000(7) 0.0092(8)
C16 0.0183(7) 0.0189(7) 0.0182(7) -0.0019(6) -0.0029(6) 0.0013(6)
C17 0.0211(8) 0.0244(8) 0.0303(9) 0.0036(7) -0.0010(7) -0.0019(7)
C18 0.0281(9) 0.0310(9) 0.0249(9) 0.0078(7) -0.0088(7) -0.0039(8)
C19 0.0192(7) 0.0113(6) 0.0149(7) 0.0028(6) 0.0014(6) 0.0003(5)
C20 0.0219(8) 0.0121(7) 0.0148(7) 0.0027(6) 0.0009(6) -0.0007(6)
C21 0.0193(7) 0.0174(7) 0.0200(8) 0.0035(6) 0.0003(6) 0.0031(6)
C22 0.0245(8) 0.0156(7) 0.0203(8) 0.0016(6) 0.0040(6) 0.0058(6)
C23 0.0270(9) 0.0157(7) 0.0167(7) -0.0012(6) 0.0013(6) 0.0012(6)
C24 0.0217(8) 0.0131(7) 0.0153(7) 0.0017(6) -0.0006(6) -0.0005(6)
C25 0.0195(8) 0.0181(7) 0.0181(8) -0.0013(6) -0.0001(6) 0.0001(6)
C26 0.0236(8) 0.0261(9) 0.0286(9) -0.0050(7) 0.0017(7) -0.0060(7)
C27 0.0435(12) 0.0383(11) 0.0194(9) 0.0050(8) -0.0077(8) -0.0103(9)
C28 0.0214(8) 0.0175(7) 0.0178(7) -0.0025(6) -0.0005(6) -0.0004(7)
C29 0.0259(9) 0.0264(9) 0.0196(8) -0.0030(7) -0.0031(7) -0.0002(7)
C30 0.0269(9) 0.0242(9) 0.0315(10) -0.0002(7) -0.0023(8) -0.0055(7)
C31 0.0201(7) 0.0114(6) 0.0142(7) 0.0002(6) -0.0018(6) 0.0021(6)
C32 0.0189(8) 0.0143(7) 0.0147(7) 0.0013(6) -0.0012(6) 0.0025(6)
C33 0.0194(7) 0.0178(7) 0.0210(8) -0.0011(6) -0.0046(6) -0.0001(6)
C34 0.0274(8) 0.0197(8) 0.0169(7) -0.0045(6) -0.0030(7) 0.0022(6)
C35 0.0256(8) 0.0201(8) 0.0151(7) -0.0013(6) 0.0014(6) 0.0038(7)
C36 0.0216(7) 0.0135(7) 0.0159(7) 0.0027(6) -0.0012(6) 0.0027(6)
C37 0.0161(7) 0.0197(7) 0.0168(7) -0.0035(6) -0.0041(6) 0.0002(6)
C38 0.0253(8) 0.0207(8) 0.0162(8) -0.0033(6) -0.0054(6) 0.0045(7)
C39 0.0242(9) 0.0263(9) 0.0248(8) -0.0049(7) -0.0067(7) 0.0090(7)
C40 0.0177(8) 0.0359(9) 0.0275(9) -0.0098(8) -0.0023(7) 0.0055(7)
C41 0.0202(8) 0.0271(8) 0.0259(8) -0.0058(7) 0.0005(7) -0.0035(7)
C42 0.0170(7) 0.0210(8) 0.0203(8) -0.0038(6) -0.0019(6) -0.0016(6)
C43 0.0361(10) 0.0184(8) 0.0200(8) -0.0001(6) -0.0017(7) 0.0068(7)
C44 0.0313(10) 0.0221(8) 0.0305(9) -0.0047(7) -0.0023(8) 0.0039(7)
C45 0.089(2) 0.0429(13) 0.0238(11) 0.0086(9) -0.0176(12) -0.0212(13)
C46 0.0222(8) 0.0182(7) 0.0249(8) -0.0022(6) 0.0044(7) -0.0010(6)
C47 0.0478(12) 0.0246(9) 0.0351(10) -0.0066(8) -0.0019(10) -0.0087(9)
C48 0.0288(9) 0.0216(8) 0.0295(9) -0.0001(7) 0.0029(7) -0.0018(7)
C49 0.0223(8) 0.0151(7) 0.0127(7) -0.0008(5) 0.0042(6) -0.0003(6)
C50 0.0273(9) 0.0164(7) 0.0147(7) 0.0016(6) 0.0032(6) 0.0020(6)
C51 0.0325(9) 0.0168(8) 0.0175(8) 0.0023(6) 0.0071(7) -0.0004(7)
C52 0.0259(9) 0.0204(8) 0.0206(8) 0.0002(6) 0.0046(7) -0.0063(7)
C53 0.0218(8) 0.0215(8) 0.0176(8) 0.0008(6) 0.0024(6) -0.0018(7)
C54 0.0252(8) 0.0148(7) 0.0139(7) -0.0008(6) 0.0040(6) 0.0013(7)
C55 0.0281(9) 0.0207(8) 0.0204(8) 0.0057(6) 0.0007(7) 0.0025(7)
C56 0.0380(11) 0.0386(11) 0.0200(9) 0.0016(8) -0.0035(8) 0.0023(9)
C57 0.0429(11) 0.0245(9) 0.0288(9) 0.0036(7) -0.0038(9) 0.0087(8)
C58 0.0198(7) 0.0166(7) 0.0205(8) 0.0030(6) 0.0016(6) -0.0003(6)
C59 0.0402(11) 0.0187(8) 0.0285(9) -0.0016(7) 0.0016(9) 0.0013(7)
C60 0.0541(13) 0.0224(9) 0.0330(10) 0.0090(8) -0.0181(10) -0.0053(9)
C61 0.0175(8) 0.0171(7) 0.0257(9) 0.0033(6) -0.0054(6) -0.0034(6)
C62 0.0307(10) 0.0502(12) 0.0156(8) -0.0020(8) -0.0019(7) 0.0016(9)
C63 0.0406(12) 0.0193(8) 0.0497(12) -0.0117(8) 0.0241(10) -0.0075(8)
C64 0.0289(11) 0.0544(14) 0.0517(14) 0.0332(11) 0.0129(10) 0.0181(10)
C65 0.0437(14) 0.129(3) 0.0314(13) 0.0498(15) -0.0171(10) -0.0408(17)
C66 0.117(2) 0.0230(9) 0.0186(9) -0.0037(8) 0.0161(13) -0.0246(13)
C67 0.0210(9) 0.0574(14) 0.0280(10) -0.0191(9) 0.0083(8) -0.0145(9)
C71 0.0252(9) 0.0285(10) 0.0453(12) 0.0060(9) -0.0090(9) -0.0058(8)
C72 0.0230(9) 0.0320(10) 0.0402(11) 0.0088(8) 0.0011(8) 0.0044(8)
O73 0.0290(7) 0.0255(6) 0.0377(7) -0.0043(6) -0.0036(6) 0.0044(6)
C74 0.0460(13) 0.0329(10) 0.0343(11) -0.0010(8) 0.0068(9) 0.0097(10)
C75 0.0400(11) 0.0281(9) 0.0372(11) -0.0035(8) -0.0004(9) -0.0076(8)

loop_
_atom_type_symbol
_atom_type_description
_atom_type_scat_dispersion_real
_atom_type_scat_dispersion_imag
_atom_type_scat_source
C C 0.0033 0.0016 'International Tables Vol C Tables 4.2.6.8 and 6.1.1.4'
H H 0.0000 0.0000 'International Tables Vol C Tables 4.2.6.8 and 6.1.1.4'
Ga Ga 0.2307 1.6083 'International Tables Vol C Tables 4.2.6.8 and 6.1.1.4'
O O 0.0106 0.0060 'International Tables Vol C Tables 4.2.6.8 and 6.1.1.4'

loop_
_geom_angle_atom_site_label_1
_geom_angle_atom_site_label_2
_geom_angle_atom_site_label_3
_geom_angle
C1 Ga1 C61 127.89(6)
C1 Ga1 Ga2 136.48(4)
C61 Ga1 Ga2 95.63(5)
C6 C1 C2 118.09(14)
C6 C1 Ga1 126.33(11)
C2 C1 Ga1 115.18(11)
C31 Ga2 C65 123.98(7)
C31 Ga2 C66 122.78(7)
C65 Ga2 C66 35.46(10)
C31 Ga2 Ga1 138.13(5)
C65 Ga2 Ga1 97.18(6)
C66 Ga2 Ga1 85.41(6)
C3 C2 C1 120.88(14)
C3 C2 C7 117.03(13)
C1 C2 C7 121.63(13)
C4 C3 C2 120.29(15)
C4 C3 H3 119.9
C2 C3 H3 119.9
C5 C4 C3 119.29(15)
C5 C4 H4 120.4
C3 C4 H4 120.4
C4 C5 C6 121.30(15)
C4 C5 H5 119.4
C6 C5 H5 119.4
C5 C6 C1 119.78(14)
C5 C6 C19 114.98(13)
C1 C6 C19 124.74(14)
C12 C7 C8 120.33(14)
C12 C7 C2 122.01(14)
C8 C7 C2 117.54(13)
C9 C8 C7 118.35(15)
C9 C8 C13 119.10(14)
C7 C8 C13 122.55(14)
C10 C9 C8 121.40(15)
C10 C9 H9 119.3
C8 C9 H9 119.3
C9 C10 C11 119.78(15)
C9 C10 H10 120.1
C11 C10 H10 120.1
C10 C11 C12 120.90(16)
C10 C11 H11 119.6
C12 C11 H11 119.6
C11 C12 C7 119.23(15)
C11 C12 C16 119.92(15)
C7 C12 C16 120.81(14)
C8 C13 C15 111.57(14)
C8 C13 C14 111.90(14)
C15 C13 C14 110.22(15)
C8 C13 H13 107.6
C15 C13 H13 107.6
C14 C13 H13 107.6
C13 C14 H14A 109.5
C13 C14 H14B 109.5
H14A C14 H14B 109.5
C13 C14 H14C 109.5
H14A C14 H14C 109.5
H14B C14 H14C 109.5
C13 C15 H15A 109.5
C13 C15 H15B 109.5
H15A C15 H15B 109.5
C13 C15 H15C 109.5
H15A C15 H15C 109.5
H15B C15 H15C 109.5
C12 C16 C18 112.94(14)
C12 C16 C17 110.26(13)
C18 C16 C17 110.76(14)
C12 C16 H16 107.6
C18 C16 H16 107.6
C17 C16 H16 107.6
C16 C17 H17A 109.5
C16 C17 H17B 109.5
H17A C17 H17B 109.5
C16 C17 H17C 109.5
H17A C17 H17C 109.5
H17B C17 H17C 109.5
C16 C18 H18A 109.5
C16 C18 H18B 109.5
H18A C18 H18B 109.5
C16 C18 H18C 109.5
H18A C18 H18C 109.5
H18B C18 H18C 109.5
C24 C19 C20 119.62(14)
C24 C19 C6 121.13(14)
C20 C19 C6 118.42(14)
C21 C20 C19 119.22(15)
C21 C20 C25 118.42(15)
C19 C20 C25 122.25(14)
C22 C21 C20 120.90(16)
C22 C21 H21 119.5
C20 C21 H21 119.5
C21 C22 C23 119.61(15)
C21 C22 H22 120.2
C23 C22 H22 120.2
C22 C23 C24 121.51(16)
C22 C23 H23 119.2
C24 C23 H23 119.2
C23 C24 C19 119.03(15)
C23 C24 C28 118.76(15)
C19 C24 C28 122.20(14)
C20 C25 C26 113.04(14)
C20 C25 C27 110.58(14)
C26 C25 C27 110.71(15)
C20 C25 H25 107.4
C26 C25 H25 107.4
C27 C25 H25 107.4
C25 C26 H26A 109.5
C25 C26 H26B 109.5
H26A C26 H26B 109.5
C25 C26 H26C 109.5
H26A C26 H26C 109.5
H26B C26 H26C 109.5
C25 C27 H27A 109.5
C25 C27 H27B 109.5
H27A C27 H27B 109.5
C25 C27 H27C 109.5
H27A C27 H27C 109.5
H27B C27 H27C 109.5
C24 C28 C29 112.04(15)
C24 C28 C30 111.31(14)
C29 C28 C30 109.52(14)
C24 C28 H28 107.9
C29 C28 H28 107.9
C30 C28 H28 107.9
C28 C29 H29A 109.5
C28 C29 H29B 109.5
H29A C29 H29B 109.5
C28 C29 H29C 109.5
H29A C29 H29C 109.5
H29B C29 H29C 109.5
C28 C30 H30A 109.5
C28 C30 H30B 109.5
H30A C30 H30B 109.5
C28 C30 H30C 109.5
H30A C30 H30C 109.5
H30B C30 H30C 109.5
C36 C31 C32 118.44(14)
C36 C31 Ga2 120.21(11)
C32 C31 Ga2 120.93(11)
C33 C32 C31 119.49(15)
C33 C32 C37 116.07(14)
C31 C32 C37 123.92(14)
C34 C33 C32 121.36(15)
C34 C33 H33 119.3
C32 C33 H33 119.3
C35 C34 C33 119.38(15)
C35 C34 H34 120.3
C33 C34 H34 120.3
C34 C35 C36 120.40(15)
C34 C35 H35 119.8
C36 C35 H35 119.8
C35 C36 C31 120.52(15)
C35 C36 C49 118.18(14)
C31 C36 C49 120.91(14)
C42 C37 C38 119.30(15)
C42 C37 C32 121.47(15)
C38 C37 C32 118.47(15)
C39 C38 C37 118.85(16)
C39 C38 C43 118.23(16)
C37 C38 C43 122.87(16)
C40 C39 C38 121.42(17)
C40 C39 H39 119.3
C38 C39 H39 119.3
C39 C40 C41 119.91(16)
C39 C40 H40 120.0
C41 C40 H40 120.0
C40 C41 C42 120.89(17)
C40 C41 H41 119.6
C42 C41 H41 119.6
C41 C42 C37 119.46(15)
C41 C42 C46 118.33(15)
C37 C42 C46 122.20(14)
C38 C43 C44 111.68(15)
C38 C43 C45 111.55(17)
C44 C43 C45 110.37(17)
C38 C43 H43 107.7
C44 C43 H43 107.7
C45 C43 H43 107.7
C43 C44 H44A 109.5
C43 C44 H44B 109.5
H44A C44 H44B 109.5
C43 C44 H44C 109.5
H44A C44 H44C 109.5
H44B C44 H44C 109.5
C43 C45 H45A 109.5
C43 C45 H45B 109.5
H45A C45 H45B 109.5
C43 C45 H45C 109.5
H45A C45 H45C 109.5
H45B C45 H45C 109.5
C42 C46 C48 112.02(14)
C42 C46 C47 111.12(15)
C48 C46 C47 109.78(15)
C42 C46 H46 107.9
C48 C46 H46 107.9
C47 C46 H46 107.9
C46 C47 H47A 109.5
C46 C47 H47B 109.5
H47A C47 H47B 109.5
C46 C47 H47C 109.5
H47A C47 H47C 109.5
H47B C47 H47C 109.5
C46 C48 H48A 109.5
C46 C48 H48B 109.5
H48A C48 H48B 109.5
C46 C48 H48C 109.5
H48A C48 H48C 109.5
H48B C48 H48C 109.5
C54 C49 C50 119.99(15)
C54 C49 C36 121.96(13)
C50 C49 C36 118.05(14)
C51 C50 C49 118.85(15)
C51 C50 C55 119.52(15)
C49 C50 C55 121.60(15)
C52 C51 C50 121.25(15)
C52 C51 H51 119.4
C50 C51 H51 119.4
C51 C52 C53 119.97(16)
C51 C52 H52 120.0
C53 C52 H52 120.0
C52 C53 C54 120.80(16)
C52 C53 H53 119.6
C54 C53 H53 119.6
C53 C54 C49 119.09(15)
C53 C54 C58 119.71(15)
C49 C54 C58 121.14(15)
C50 C55 C57 112.02(15)
C50 C55 C56 110.18(15)
C57 C55 C56 110.58(15)
C50 C55 H55 108.0
C57 C55 H55 108.0
C56 C55 H55 108.0
C55 C56 H56A 109.5
C55 C56 H56B 109.5
H56A C56 H56B 109.5
C55 C56 H56C 109.5
H56A C56 H56C 109.5
H56B C56 H56C 109.5
C55 C57 H57A 109.5
C55 C57 H57B 109.5
H57A C57 H57B 109.5
C55 C57 H57C 109.5
H57A C57 H57C 109.5
H57B C57 H57C 109.5
C54 C58 C59 110.33(14)
C54 C58 C60 113.55(14)
C59 C58 C60 109.51(16)
C54 C58 H58 107.7
C59 C58 H58 107.7
C60 C58 H58 107.7
C58 C59 H59A 109.5
C58 C59 H59B 109.5
H59A C59 H59B 109.5
C58 C59 H59C 109.5
H59A C59 H59C 109.5
H59B C59 H59C 109.5
C58 C60 H60A 109.5
C58 C60 H60B 109.5
H60A C60 H60B 109.5
C58 C60 H60C 109.5
H60A C60 H60C 109.5
H60B C60 H60C 109.5
C67 C61 C62 114.81(16)
C67 C61 Ga1 102.48(11)
C62 C61 Ga1 115.10(13)
C67 C61 H61 110.0(13)
C62 C61 H61 106.1(13)
Ga1 C61 H61 108.2(13)
C63 C62 C61 121.62(17)
C63 C62 H62A 112.3(16)
C61 C62 H62A 109.5(16)
C63 C62 H62B 102(2)
C61 C62 H62B 102(2)
H62A C62 H62B 108(3)
C64 C63 C62 128.93(19)
C64 C63 H63 120.0(15)
C62 C63 H63 111.0(15)
C63 C64 C65 129.0(2)
C63 C64 H64 115.6(19)
C65 C64 H64 115.4(19)
C66 C65 C64 123.6(2)
C66 C65 Ga2 77.4(2)
C64 C65 Ga2 118.96(16)
C66 C65 H65 112.0(18)
C64 C65 H65 110.1(18)
Ga2 C65 H65 111.0(18)
C67 C66 C65 128.4(2)
C67 C66 Ga2 102.66(14)
C65 C66 Ga2 67.09(19)
C67 C66 H66 121.0(17)
C65 C66 H66 110.6(16)
Ga2 C66 H66 102.2(16)
C66 C67 C61 125.8(2)
C66 C67 H67 119.8(15)
C61 C67 H67 112.9(16)
C72 C71 H71A 109.5
C72 C71 H71B 109.5
H71A C71 H71B 109.5
C72 C71 H71C 109.5
H71A C71 H71C 109.5
H71B C71 H71C 109.5
O73 C72 C71 108.57(16)
O73 C72 H72A 110.0
C71 C72 H72A 110.0
O73 C72 H72B 110.0
C71 C72 H72B 110.0
H72A C72 H72B 108.4
C74 O73 C72 112.24(16)
O73 C74 C75 109.06(17)
O73 C74 H74A 109.9
C75 C74 H74A 109.9
O73 C74 H74B 109.9
C75 C74 H74B 109.9
H74A C74 H74B 108.3
C74 C75 H75A 109.5
C74 C75 H75B 109.5
H75A C75 H75B 109.5
C74 C75 H75C 109.5
H75A C75 H75C 109.5
H75B C75 H75C 109.5

loop_
_geom_bond_atom_site_label_1
_geom_bond_atom_site_label_2
_geom_bond_distance
Ga1 C1 1.9853(15)
Ga1 C61 2.0207(16)
Ga1 Ga2 2.4692(5)
C1 C6 1.413(2)
C1 C2 1.415(2)
Ga2 C31 1.9836(15)
Ga2 C65 2.219(4)
Ga2 C66 2.352(3)
C2 C3 1.397(2)
C2 C7 1.509(2)
C3 C4 1.394(2)
C3 H3 0.9500
C4 C5 1.390(2)
C4 H4 0.9500
C5 C6 1.402(2)
C5 H5 0.9500
C6 C19 1.507(2)
C7 C12 1.406(2)
C7 C8 1.416(2)
C8 C9 1.400(2)
C8 C13 1.522(2)
C9 C10 1.385(2)
C9 H9 0.9500
C10 C11 1.386(2)
C10 H10 0.9500
C11 C12 1.395(2)
C11 H11 0.9500
C12 C16 1.523(2)
C13 C15 1.530(2)
C13 C14 1.531(2)
C13 H13 1.0000
C14 H14A 0.9800
C14 H14B 0.9800
C14 H14C 0.9800
C15 H15A 0.9800
C15 H15B 0.9800
C15 H15C 0.9800
C16 C18 1.533(2)
C16 C17 1.535(2)
C16 H16 1.0000
C17 H17A 0.9800
C17 H17B 0.9800
C17 H17C 0.9800
C18 H18A 0.9800
C18 H18B 0.9800
C18 H18C 0.9800
C19 C24 1.414(2)
C19 C20 1.418(2)
C20 C21 1.400(2)
C20 C25 1.523(2)
C21 C22 1.388(2)
C21 H21 0.9500
C22 C23 1.388(3)
C22 H22 0.9500
C23 C24 1.393(2)
C23 H23 0.9500
C24 C28 1.521(2)
C25 C26 1.533(2)
C25 C27 1.533(2)
C25 H25 1.0000
C26 H26A 0.9800
C26 H26B 0.9800
C26 H26C 0.9800
C27 H27A 0.9800
C27 H27B 0.9800
C27 H27C 0.9800
C28 C29 1.535(2)
C28 C30 1.538(2)
C28 H28 1.0000
C29 H29A 0.9800
C29 H29B 0.9800
C29 H29C 0.9800
C30 H30A 0.9800
C30 H30B 0.9800
C30 H30C 0.9800
C31 C36 1.412(2)
C31 C32 1.413(2)
C32 C33 1.400(2)
C32 C37 1.509(2)
C33 C34 1.389(2)
C33 H33 0.9500
C34 C35 1.388(2)
C34 H34 0.9500
C35 C36 1.400(2)
C35 H35 0.9500
C36 C49 1.508(2)
C37 C42 1.414(2)
C37 C38 1.420(2)
C38 C39 1.399(3)
C38 C43 1.524(3)
C39 C40 1.379(3)
C39 H39 0.9500
C40 C41 1.383(3)
C40 H40 0.9500
C41 C42 1.399(2)
C41 H41 0.9500
C42 C46 1.523(2)
C43 C44 1.526(2)
C43 C45 1.529(3)
C43 H43 1.0000
C44 H44A 0.9800
C44 H44B 0.9800
C44 H44C 0.9800
C45 H45A 0.9800
C45 H45B 0.9800
C45 H45C 0.9800
C46 C48 1.534(3)
C46 C47 1.538(3)
C46 H46 1.0000
C47 H47A 0.9800
C47 H47B 0.9800
C47 H47C 0.9800
C48 H48A 0.9800
C48 H48B 0.9800
C48 H48C 0.9800
C49 C54 1.405(2)
C49 C50 1.419(2)
C50 C51 1.392(3)
C50 C55 1.523(2)
C51 C52 1.381(3)
C51 H51 0.9500
C52 C53 1.386(2)
C52 H52 0.9500
C53 C54 1.401(2)
C53 H53 0.9500
C54 C58 1.520(2)
C55 C57 1.537(2)
C55 C56 1.540(3)
C55 H55 1.0000
C56 H56A 0.9800
C56 H56B 0.9800
C56 H56C 0.9800
C57 H57A 0.9800
C57 H57B 0.9800
C57 H57C 0.9800
C58 C59 1.524(2)
C58 C60 1.524(3)
C58 H58 1.0000
C59 H59A 0.9800
C59 H59B 0.9800
C59 H59C 0.9800
C60 H60A 0.9800
C60 H60B 0.9800
C60 H60C 0.9800
C61 C67 1.494(3)
C61 C62 1.507(3)
C61 H61 0.964(9)
C62 C63 1.447(3)
C62 H62A 0.966(10)
C62 H62B 0.98(3)
C63 C64 1.367(3)
C63 H63 0.950(10)
C64 C65 1.479(4)
C64 H64 0.949(10)
C65 C66 1.398(4)
C65 H65 0.963(10)
C66 C67 1.337(4)
C66 H66 0.960(10)
C67 H67 0.962(10)
C71 C72 1.505(3)
C71 H71A 0.9800
C71 H71B 0.9800
C71 H71C 0.9800
C72 O73 1.424(2)
C72 H72A 0.9900
C72 H72B 0.9900
O73 C74 1.415(2)
C74 C75 1.499(3)
C74 H74A 0.9900
C74 H74B 0.9900
C75 H75A 0.9800
C75 H75B 0.9800
C75 H75C 0.9800

loop_
_geom_torsion_atom_site_label_1
_geom_torsion_atom_site_label_2
_geom_torsion_atom_site_label_3
_geom_torsion_atom_site_label_4
_geom_torsion
C61 Ga1 C1 C6 110.74(14)
Ga2 Ga1 C1 C6 -70.32(15)
C61 Ga1 C1 C2 -76.73(13)
Ga2 Ga1 C1 C2 102.21(11)
C1 Ga1 Ga2 C31 36.20(10)
C61 Ga1 Ga2 C31 -144.63(9)
C1 Ga1 Ga2 C65 -153.86(11)
C61 Ga1 Ga2 C65 25.30(10)
C1 Ga1 Ga2 C66 172.62(9)
C61 Ga1 Ga2 C66 -8.22(8)
C6 C1 C2 C3 6.6(2)
Ga1 C1 C2 C3 -166.60(12)
C6 C1 C2 C7 -165.46(14)
Ga1 C1 C2 C7 21.36(18)
C1 C2 C3 C4 -2.7(2)
C7 C2 C3 C4 169.73(15)
C2 C3 C4 C5 -2.6(3)
C3 C4 C5 C6 3.9(3)
C4 C5 C6 C1 0.1(2)
C4 C5 C6 C19 -172.14(15)
C2 C1 C6 C5 -5.3(2)
Ga1 C1 C6 C5 167.05(12)
C2 C1 C6 C19 166.18(14)
Ga1 C1 C6 C19 -21.5(2)
C3 C2 C7 C12 94.30(18)
C1 C2 C7 C12 -93.38(19)
C3 C2 C7 C8 -81.66(18)
C1 C2 C7 C8 90.67(18)
C12 C7 C8 C9 -1.4(2)
C2 C7 C8 C9 174.67(14)
C12 C7 C8 C13 178.84(15)
C2 C7 C8 C13 -5.1(2)
C7 C8 C9 C10 0.8(2)
C13 C8 C9 C10 -179.38(15)
C8 C9 C10 C11 0.4(3)
C9 C10 C11 C12 -1.1(3)
C10 C11 C12 C7 0.5(2)
C10 C11 C12 C16 -176.92(15)
C8 C7 C12 C11 0.7(2)
C2 C7 C12 C11 -175.15(14)
C8 C7 C12 C16 178.14(14)
C2 C7 C12 C16 2.3(2)
C9 C8 C13 C15 -64.1(2)
C7 C8 C13 C15 115.72(18)
C9 C8 C13 C14 59.9(2)
C7 C8 C13 C14 -120.26(17)
C11 C12 C16 C18 -40.4(2)
C7 C12 C16 C18 142.20(16)
C11 C12 C16 C17 84.13(19)
C7 C12 C16 C17 -93.30(18)
C5 C6 C19 C24 -73.65(19)
C1 C6 C19 C24 114.52(18)
C5 C6 C19 C20 95.85(17)
C1 C6 C19 C20 -76.0(2)
C24 C19 C20 C21 3.7(2)
C6 C19 C20 C21 -166.01(14)
C24 C19 C20 C25 179.64(14)
C6 C19 C20 C25 10.0(2)
C19 C20 C21 C22 -1.1(2)
C25 C20 C21 C22 -177.22(15)
C20 C21 C22 C23 -1.7(2)
C21 C22 C23 C24 2.0(3)
C22 C23 C24 C19 0.6(2)
C22 C23 C24 C28 178.94(15)
C20 C19 C24 C23 -3.4(2)
C6 C19 C24 C23 165.96(14)
C20 C19 C24 C28 178.30(14)
C6 C19 C24 C28 -12.3(2)
C21 C20 C25 C26 -42.5(2)
C19 C20 C25 C26 141.46(16)
C21 C20 C25 C27 82.24(19)
C19 C20 C25 C27 -93.78(19)
C23 C24 C28 C29 51.0(2)
C19 C24 C28 C29 -130.68(15)
C23 C24 C28 C30 -71.99(19)
C19 C24 C28 C30 106.30(18)
C65 Ga2 C31 C36 -74.74(16)
C66 Ga2 C31 C36 -31.99(17)
Ga1 Ga2 C31 C36 93.19(13)
C65 Ga2 C31 C32 112.85(15)
C66 Ga2 C31 C32 155.61(14)
Ga1 Ga2 C31 C32 -79.21(14)
C36 C31 C32 C33 -6.7(2)
Ga2 C31 C32 C33 165.82(12)
C36 C31 C32 C37 164.64(15)
Ga2 C31 C32 C37 -22.8(2)
C31 C32 C33 C34 2.3(2)
C37 C32 C33 C34 -169.70(15)
C32 C33 C34 C35 2.9(2)
C33 C34 C35 C36 -3.5(2)
C34 C35 C36 C31 -1.0(2)
C34 C35 C36 C49 171.90(14)
C32 C31 C36 C35 6.1(2)
Ga2 C31 C36 C35 -166.49(12)
C32 C31 C36 C49 -166.60(14)
Ga2 C31 C36 C49 20.81(19)
C33 C32 C37 C42 -69.1(2)
C31 C32 C37 C42 119.25(18)
C33 C32 C37 C38 100.84(18)
C31 C32 C37 C38 -70.8(2)
C42 C37 C38 C39 4.5(2)
C32 C37 C38 C39 -165.66(15)
C42 C37 C38 C43 -177.89(15)
C32 C37 C38 C43 11.9(2)
C37 C38 C39 C40 -2.1(2)
C43 C38 C39 C40 -179.82(16)
C38 C39 C40 C41 -1.5(3)
C39 C40 C41 C42 2.7(3)
C40 C41 C42 C37 -0.3(2)
C40 C41 C42 C46 178.74(16)
C38 C37 C42 C41 -3.4(2)
C32 C37 C42 C41 166.51(15)
C38 C37 C42 C46 177.67(15)
C32 C37 C42 C46 -12.4(2)
C39 C38 C43 C44 -48.1(2)
C37 C38 C43 C44 134.29(17)
C39 C38 C43 C45 75.9(2)
C37 C38 C43 C45 -101.7(2)
C41 C42 C46 C48 54.8(2)
C37 C42 C46 C48 -126.19(17)
C41 C42 C46 C47 -68.3(2)
C37 C42 C46 C47 110.62(18)
C35 C36 C49 C54 96.62(18)
C31 C36 C49 C54 -90.52(19)
C35 C36 C49 C50 -82.80(18)
C31 C36 C49 C50 90.07(18)
C54 C49 C50 C51 1.3(2)
C36 C49 C50 C51 -179.31(14)
C54 C49 C50 C55 -177.00(15)
C36 C49 C50 C55 2.4(2)
C49 C50 C51 C52 0.6(2)
C55 C50 C51 C52 178.91(16)
C50 C51 C52 C53 -1.3(3)
C51 C52 C53 C54 0.2(3)
C52 C53 C54 C49 1.7(2)
C52 C53 C54 C58 -175.78(15)
C50 C49 C54 C53 -2.4(2)
C36 C49 C54 C53 178.23(14)
C50 C49 C54 C58 175.03(14)
C36 C49 C54 C58 -4.4(2)
C51 C50 C55 C57 51.9(2)
C49 C50 C55 C57 -129.79(17)
C51 C50 C55 C56 -71.6(2)
C49 C50 C55 C56 106.66(19)
C53 C54 C58 C59 89.99(18)
C49 C54 C58 C59 -87.39(19)
C53 C54 C58 C60 -33.4(2)
C49 C54 C58 C60 149.23(17)
C1 Ga1 C61 C67 -149.88(12)
Ga2 Ga1 C61 C67 30.85(13)
C1 Ga1 C61 C62 84.79(14)
Ga2 Ga1 C61 C62 -94.48(12)
C67 C61 C62 C63 -53.7(3)
Ga1 C61 C62 C63 64.9(2)
C61 C62 C63 C64 16.5(3)
C62 C63 C64 C65 1.4(4)
C63 C64 C65 C66 19.9(4)
C63 C64 C65 Ga2 -74.1(3)
C31 Ga2 C65 C66 100.32(14)
Ga1 Ga2 C65 C66 -71.60(13)
C31 Ga2 C65 C64 -138.04(16)
C66 Ga2 C65 C64 121.6(2)
Ga1 Ga2 C65 C64 50.0(2)
C64 C65 C66 C67 -28.4(4)
Ga2 C65 C66 C67 88.2(3)
C64 C65 C66 Ga2 -116.6(2)
C31 Ga2 C66 C67 129.46(14)
C65 Ga2 C66 C67 -126.5(2)
Ga1 Ga2 C66 C67 -17.36(15)
C31 Ga2 C66 C65 -103.99(13)
Ga1 Ga2 C66 C65 109.19(13)
C65 C66 C67 C61 -13.4(4)
Ga2 C66 C67 C61 57.3(2)
C62 C61 C67 C66 59.3(3)
Ga1 C61 C67 C66 -66.2(2)
C71 C72 O73 C74 -176.61(17)
C72 O73 C74 C75 179.69(16)

loop_
_cod_related_entry_id
_cod_related_entry_database
_cod_related_entry_code
1 ChemSpider 30660621
